data_7128214
loop_
_publ_author_name
'Kurogi, Takashi'
'Irifune, Keiichi'
'Enoki, Takahiro'
'Takai, Kazuhiko'

_publ_section_title
;
 A trinuclear chromium(iii) chlorocarbyne.
;
_journal_issue 42
_journal_name_full 'Chemical communications (Cambridge, England)'
_journal_page_first 5199
_journal_page_last 5202
_journal_paper_doi 10.1039/d1cc01514a
_journal_volume 57
_journal_year 2021
_chemical_formula_moiety 'C25 H48 Cl7 Cr3 O6, 1.5(C5 H12)'
_chemical_formula_sum 'C32.5 H66 Cl7 Cr3 O6'
_chemical_formula_weight 957.00
_chemical_properties_physical Air-sensitive,Moisture-sensitive
_space_group_crystal_system trigonal
_space_group_IT_number 159
_space_group_name_Hall 'P 3 -2c'
_space_group_name_H-M_alt 'P 3 1 c'
_atom_sites_solution_hydrogens geom
_atom_sites_solution_primary direct
_atom_sites_solution_secondary difmap
_audit_creation_date 2021-03-16
_audit_creation_method
;
Olex2 1.2
(compiled 2018.05.29 svn.r3510 for OlexSys, GUI svn.r5506)
;
_audit_update_record
;
2021-03-17 deposited with the CCDC.	2021-04-20 downloaded from the CCDC.
;
_cell_angle_alpha 90
_cell_angle_beta 90
_cell_angle_gamma 120
_cell_formula_units_Z 2
_cell_length_a 12.435(3)
_cell_length_b 12.435(3)
_cell_length_c 15.058(4)
_cell_measurement_reflns_used 5613
_cell_measurement_temperature 100(2)
_cell_measurement_theta_max 27.5
_cell_measurement_theta_min 2.7
_cell_volume 2016.5(9)
_computing_cell_refinement 'CrystalClear-SM Expert 2.0 r16 (Rigaku, 2014)'
_computing_data_collection 'CrystalClear-SM Expert 2.0 r16 (Rigaku, 2014)'
_computing_data_reduction 'CrystalClear-SM Expert 2.0 r16 (Rigaku, 2014)'
_computing_molecular_graphics 'Olex2 (Dolomanov et al., 2009)'
_computing_publication_material 'Olex2 (Dolomanov et al., 2009)'
_computing_structure_refinement 'ShelXL (Sheldrick, 2015)'
_computing_structure_solution 'SHELXS-97 (Sheldrick, 2008)'
_diffrn_ambient_temperature 100(2)
_diffrn_detector CCD
_diffrn_measured_fraction_theta_full 0.995
_diffrn_measured_fraction_theta_max 0.996
_diffrn_measurement_device
;
AFC11 (Right): Eulerian 3 circle
;
_diffrn_measurement_device_type
;
Rigaku Saturn724+ (4x4 bin mode)
;
_diffrn_measurement_method 'profile data from \w-scans'
_diffrn_measurement_specimen_support Fiber
_diffrn_radiation_monochromator Confocal
_diffrn_radiation_type MoK\a
_diffrn_radiation_wavelength 0.71075
_diffrn_reflns_av_R_equivalents 0.0532
_diffrn_reflns_av_unetI/netI 0.0439
_diffrn_reflns_Laue_measured_fraction_full 0.995
_diffrn_reflns_Laue_measured_fraction_max 0.996
_diffrn_reflns_limit_h_max 16
_diffrn_reflns_limit_h_min -11
_diffrn_reflns_limit_k_max 16
_diffrn_reflns_limit_k_min -15
_diffrn_reflns_limit_l_max 19
_diffrn_reflns_limit_l_min -19
_diffrn_reflns_number 16186
_diffrn_reflns_point_group_measured_fraction_full 0.995
_diffrn_reflns_point_group_measured_fraction_max 0.996
_diffrn_reflns_theta_full 25.242
_diffrn_reflns_theta_max 27.473
_diffrn_reflns_theta_min 3.277
_diffrn_source 'Rotating Anode'
_exptl_absorpt_coefficient_mu 1.299
_exptl_absorpt_correction_T_max 1.000
_exptl_absorpt_correction_T_min 0.771
_exptl_absorpt_correction_type multi-scan
_exptl_absorpt_process_details
;
Jacobson, R. (1998). REQAB. Private communication to the 
Rigaku Corporation, Tokyo, Japan.
;
_exptl_crystal_colour brown
_exptl_crystal_density_diffrn 1.576
_exptl_crystal_description block
_exptl_crystal_F_000 1000
_exptl_crystal_recrystallization_method 'Re-crystallisation from solvent: THF/pentane'
_exptl_crystal_size_max 0.16
_exptl_crystal_size_mid 0.08
_exptl_crystal_size_min 0.05
_refine_diff_density_max 0.463
_refine_diff_density_min -0.438
_refine_diff_density_rms 0.091
_refine_ls_abs_structure_details
;
 Flack x determined using 971 quotients [(I+)-(I-)]/[(I+)+(I-)]
 (Parsons, Flack and Wagner, Acta Cryst. B69 (2013) 249-259).
;
_refine_ls_abs_structure_Flack -0.01(3)
_refine_ls_extinction_method none
_refine_ls_goodness_of_fit_ref 1.120
_refine_ls_hydrogen_treatment constr
_refine_ls_matrix_type full
_refine_ls_number_parameters 248
_refine_ls_number_reflns 3074
_refine_ls_number_restraints 352
_refine_ls_restrained_S_all 1.138
_refine_ls_R_factor_all 0.0703
_refine_ls_R_factor_gt 0.0623
_refine_ls_shift/su_max 0.030
_refine_ls_shift/su_mean 0.001
_refine_ls_structure_factor_coef Fsqd
_refine_ls_weighting_details 'w=1/[\s^2^(Fo^2^)+(0.1207P)^2^+0.3459P] where P=(Fo^2^+2Fc^2^)/3'
_refine_ls_weighting_scheme calc
_refine_ls_wR_factor_gt 0.1868
_refine_ls_wR_factor_ref 0.1955
_reflns_Friedel_coverage 0.991
_reflns_Friedel_fraction_full 0.995
_reflns_Friedel_fraction_max 0.995
_reflns_number_gt 2594
_reflns_number_total 3074
_reflns_threshold_expression 'I > 2\s(I)'
_cod_data_source_file d1cc01514a2.cif
_cod_data_source_block Cr3CClCl6thf6
_cod_depositor_comments 'Adding full bibliography for 7128214--7128217.cif.'
_cod_original_cell_volume 2016.5(11)
_cod_database_code 7128214
_shelx_shelxl_version_number 2018/3
_shelx_space_group_comment
;
The symmetry employed for this shelxl refinement is uniquely defined
by the following loop, which should always be used as a source of
symmetry information in preference to the above space-group names.
They are only intended as comments.
;
_shelx_estimated_absorpt_t_max 0.938
_shelx_estimated_absorpt_t_min 0.819
_olex2_submission_special_instructions 'No special instructions were received'

loop_
_space_group_symop_operation_xyz
'x, y, z'
'-y, x-y, z'
'-x+y, -x, z'
'y, x, z+1/2'
'-x, -x+y, z+1/2'
'x-y, -y, z+1/2'

loop_
_atom_site_label
_atom_site_type_symbol
_atom_site_fract_x
_atom_site_fract_y
_atom_site_fract_z
_atom_site_U_iso_or_equiv
_atom_site_adp_type
_atom_site_occupancy
_atom_site_site_symmetry_order
_atom_site_calc_flag
_atom_site_refinement_flags_posn
_atom_site_refinement_flags_adp
_atom_site_refinement_flags_occupancy
_atom_site_disorder_assembly
_atom_site_disorder_group
Cr1A Cr 0.8827(2) 0.0488(2) 0.56852(11) 0.0211(5) Uani 0.6 1 d . . . A 1
Cr1B Cr 0.9525(3) 0.1189(3) 0.57027(16) 0.0189(6) Uani 0.4 1 d . . . B 2
Cl1B Cl 1.0660(4) 0.2909(4) 0.6574(3) 0.0278(9) Uani 0.4 1 d . . . B 2
Cl1A Cl 1.0528(3) 0.1766(3) 0.66569(17) 0.0232(6) Uani 0.6 1 d . . . A 1
Cl2A Cl 0.7076(3) -0.0671(3) 0.48151(19) 0.0292(7) Uani 0.6 1 d . . . A 1
Cl2B Cl 0.8247(4) -0.0525(4) 0.4738(3) 0.0233(9) Uani 0.4 1 d . . . B 2
C1A C 1.000000 0.000000 0.5119(14) 0.027(5) Uani 0.6 3 d S T P A 1
Cl3A Cl 1.000000 0.000000 0.3925(3) 0.0339(13) Uani 0.6 3 d S T P A 1
C1B C 1.000000 0.000000 0.6287(17) 0.012(5) Uani 0.3999 3 d S T P B 2
Cl3B Cl 1.000000 0.000000 0.7473(4) 0.0261(16) Uani 0.3999 3 d S T P B 2
O1A O 0.9180(10) 0.1997(10) 0.4948(7) 0.028(2) Uani 0.6 1 d D U . A 1
C2A C 0.903(3) 0.2065(16) 0.3976(10) 0.049(3) Uani 0.6 1 d D U . A 1
H2AA H 0.814228 0.158538 0.381121 0.058 Uiso 0.6 1 calc R . . A 1
H2AB H 0.948073 0.171580 0.365275 0.058 Uiso 0.6 1 calc R . . A 1
C3A C 0.9566(19) 0.3431(13) 0.3741(9) 0.063(3) Uani 0.6 1 d D U . A 1
H3AA H 1.036767 0.375173 0.342535 0.076 Uiso 0.6 1 calc R . . A 1
H3AB H 0.898496 0.354384 0.335606 0.076 Uiso 0.6 1 calc R . . A 1
C4A C 0.974(2) 0.4082(14) 0.4594(10) 0.066(3) Uani 0.6 1 d D U . A 1
H4AA H 1.056224 0.485531 0.460288 0.079 Uiso 0.6 1 calc R . . A 1
H4AB H 0.908931 0.430316 0.467775 0.079 Uiso 0.6 1 calc R . . A 1
C5A C 0.9682(14) 0.3261(10) 0.5289(7) 0.036(2) Uani 0.6 1 d D U . A 1
H5AA H 0.914659 0.326228 0.577454 0.043 Uiso 0.6 1 calc R . . A 1
H5AB H 1.052338 0.355761 0.553337 0.043 Uiso 0.6 1 calc R . . A 1
O1B O 0.8911(16) 0.2210(13) 0.4863(10) 0.030(3) Uani 0.4 1 d D U . B 2
C2B C 0.912(4) 0.228(3) 0.3910(11) 0.047(4) Uani 0.4 1 d D U . B 2
H2BA H 0.868706 0.144692 0.363113 0.057 Uiso 0.4 1 calc R . . B 2
H2BB H 1.001722 0.269161 0.376611 0.057 Uiso 0.4 1 calc R . . B 2
C3B C 0.856(3) 0.3055(17) 0.3635(13) 0.059(4) Uani 0.4 1 d D U . B 2
H3BA H 0.879725 0.336656 0.302013 0.071 Uiso 0.4 1 calc R . . B 2
H3BB H 0.764599 0.258857 0.368765 0.071 Uiso 0.4 1 calc R . . B 2
C4B C 0.914(3) 0.4090(15) 0.4300(11) 0.065(4) Uani 0.4 1 d D U . B 2
H4BA H 1.004648 0.462300 0.420820 0.078 Uiso 0.4 1 calc R . . B 2
H4BB H 0.873991 0.460581 0.430359 0.078 Uiso 0.4 1 calc R . . B 2
C5B C 0.884(2) 0.3305(15) 0.5112(11) 0.041(3) Uani 0.4 1 d D U . B 2
H5BA H 0.944880 0.376702 0.558963 0.049 Uiso 0.4 1 calc R . . B 2
H5BB H 0.800101 0.306274 0.532945 0.049 Uiso 0.4 1 calc R . . B 2
O2A O 0.7747(9) 0.1094(10) 0.6562(7) 0.035(2) Uani 0.6 1 d D U . A 1
C6A C 0.6643(11) 0.1109(15) 0.6282(8) 0.044(2) Uani 0.6 1 d D U . A 1
H6AA H 0.599196 0.027118 0.609093 0.053 Uiso 0.6 1 calc R . . A 1
H6AB H 0.683207 0.169468 0.578256 0.053 Uiso 0.6 1 calc R . . A 1
C7A C 0.6224(15) 0.1523(15) 0.7081(8) 0.066(3) Uani 0.6 1 d D U . A 1
H7AA H 0.532047 0.121941 0.708299 0.079 Uiso 0.6 1 calc R . . A 1
H7AB H 0.670029 0.243192 0.717524 0.079 Uiso 0.6 1 calc R . . A 1
C8A C 0.6593(13) 0.0815(15) 0.7703(9) 0.055(3) Uani 0.6 1 d D U . A 1
H8AA H 0.654597 0.105288 0.832313 0.066 Uiso 0.6 1 calc R . . A 1
H8AB H 0.600326 -0.008604 0.763949 0.066 Uiso 0.6 1 calc R . . A 1
C9A C 0.7877(14) 0.107(3) 0.7517(8) 0.043(3) Uani 0.6 1 d D U . A 1
H9AA H 0.852549 0.187529 0.776003 0.052 Uiso 0.6 1 calc R . . A 1
H9AB H 0.801882 0.039201 0.771681 0.052 Uiso 0.6 1 calc R . . A 1
O2B O 0.7897(14) 0.0783(15) 0.6473(11) 0.032(3) Uani 0.4 1 d D U . B 2
C6B C 0.6685(14) 0.030(2) 0.6072(11) 0.038(3) Uani 0.4 1 d D U . B 2
H6BA H 0.632338 -0.058656 0.591876 0.045 Uiso 0.4 1 calc R . . B 2
H6BB H 0.673466 0.077164 0.552792 0.045 Uiso 0.4 1 calc R . . B 2
C7B C 0.5929(19) 0.048(2) 0.6775(11) 0.051(3) Uani 0.4 1 d D U . B 2
H7BA H 0.502651 -0.005785 0.667083 0.061 Uiso 0.4 1 calc R . . B 2
H7BB H 0.613831 0.135352 0.682464 0.061 Uiso 0.4 1 calc R . . B 2
C8B C 0.6358(18) 0.006(2) 0.7573(13) 0.055(4) Uani 0.4 1 d D U . B 2
H8BA H 0.605727 0.021508 0.814102 0.066 Uiso 0.4 1 calc R . . B 2
H8BB H 0.615606 -0.081419 0.753435 0.066 Uiso 0.4 1 calc R . . B 2
C9B C 0.7701(19) 0.097(3) 0.7400(13) 0.042(4) Uani 0.4 1 d D U . B 2
H9BA H 0.788427 0.182977 0.750249 0.050 Uiso 0.4 1 calc R . . B 2
H9BB H 0.823820 0.079849 0.779207 0.050 Uiso 0.4 1 calc R . . B 2

loop_
_atom_site_aniso_label
_atom_site_aniso_U_11
_atom_site_aniso_U_22
_atom_site_aniso_U_33
_atom_site_aniso_U_23
_atom_site_aniso_U_13
_atom_site_aniso_U_12
Cr1A 0.0288(13) 0.0277(12) 0.0114(8) -0.0001(8) -0.0003(7) 0.0176(11)
Cr1B 0.0230(16) 0.0175(15) 0.0153(15) 0.0017(9) 0.0012(10) 0.0094(14)
Cl1B 0.036(2) 0.025(2) 0.019(2) -0.0030(16) -0.0006(17) 0.0128(18)
Cl1A 0.0262(14) 0.0285(15) 0.0159(13) -0.0007(11) 0.0001(12) 0.0144(12)
Cl2A 0.0277(15) 0.0376(16) 0.0234(15) -0.0008(12) -0.0053(11) 0.0172(13)
Cl2B 0.024(2) 0.028(2) 0.017(2) -0.0004(18) -0.0055(15) 0.0124(18)
C1A 0.033(7) 0.033(7) 0.017(11) 0.000 0.000 0.016(3)
Cl3A 0.0394(19) 0.0394(19) 0.023(2) 0.000 0.000 0.0197(9)
C1B 0.014(7) 0.014(7) 0.007(12) 0.000 0.000 0.007(3)
Cl3B 0.033(2) 0.033(2) 0.013(3) 0.000 0.000 0.0163(12)
O1A 0.039(4) 0.030(3) 0.018(3) -0.005(3) 0.004(3) 0.019(3)
C2A 0.077(6) 0.044(6) 0.021(5) -0.004(4) 0.003(5) 0.027(5)
C3A 0.096(7) 0.046(5) 0.038(5) -0.004(5) -0.008(6) 0.028(6)
C4A 0.102(7) 0.047(5) 0.046(6) 0.000(5) -0.014(6) 0.035(5)
C5A 0.059(6) 0.033(5) 0.026(4) -0.002(4) 0.006(4) 0.031(4)
O1B 0.046(5) 0.030(4) 0.026(4) 0.000(4) 0.005(4) 0.027(3)
C2B 0.070(6) 0.044(6) 0.024(6) -0.007(6) 0.002(6) 0.025(6)
C3B 0.094(7) 0.046(6) 0.042(6) -0.003(6) -0.001(6) 0.038(6)
C4B 0.092(8) 0.054(7) 0.049(7) -0.008(6) -0.002(7) 0.038(7)
C5B 0.070(7) 0.036(6) 0.029(5) -0.007(5) 0.003(6) 0.035(5)
O2A 0.039(4) 0.048(4) 0.026(4) 0.006(3) -0.004(3) 0.029(3)
C6A 0.043(5) 0.072(6) 0.037(5) 0.001(5) -0.008(4) 0.044(4)
C7A 0.055(6) 0.099(8) 0.054(7) -0.013(6) -0.009(5) 0.047(6)
C8A 0.055(6) 0.076(6) 0.040(5) -0.016(5) -0.011(5) 0.038(5)
C9A 0.045(5) 0.065(6) 0.019(5) 0.000(5) -0.011(5) 0.028(5)
O2B 0.038(4) 0.042(5) 0.026(4) 0.004(4) -0.005(4) 0.026(3)
C6B 0.039(6) 0.055(7) 0.032(6) -0.006(6) -0.005(5) 0.032(5)
C7B 0.050(6) 0.079(7) 0.040(6) -0.012(6) -0.007(5) 0.045(6)
C8B 0.052(6) 0.079(8) 0.031(6) -0.006(6) -0.002(6) 0.030(7)
C9B 0.045(6) 0.062(7) 0.020(6) -0.003(6) -0.011(5) 0.027(6)

loop_
_atom_type_symbol
_atom_type_description
_atom_type_scat_dispersion_real
_atom_type_scat_dispersion_imag
_atom_type_scat_source
C C 0.0033 0.0016 'International Tables Vol C Tables 4.2.6.8 and 6.1.1.4'
H H 0.0000 0.0000 'International Tables Vol C Tables 4.2.6.8 and 6.1.1.4'
Cl Cl 0.1484 0.1585 'International Tables Vol C Tables 4.2.6.8 and 6.1.1.4'
Cr Cr 0.3209 0.6236 'International Tables Vol C Tables 4.2.6.8 and 6.1.1.4'
O O 0.0106 0.0060 'International Tables Vol C Tables 4.2.6.8 and 6.1.1.4'

loop_
_geom_angle_atom_site_label_1
_geom_angle_atom_site_label_2
_geom_angle_atom_site_label_3
_geom_angle
_geom_angle_site_symmetry_1
_geom_angle_site_symmetry_3
_geom_angle_publ_flag
Cl1A Cr1A Cl1A 89.71(14) 2_645 . ?
Cl2A Cr1A Cl1A 90.89(14) . 2_645 ?
Cl2A Cr1A Cl1A 174.52(13) . . ?
C1A Cr1A Cl1A 85.8(4) . . ?
C1A Cr1A Cl1A 86.2(4) . 2_645 ?
C1A Cr1A Cl2A 99.7(4) . . ?
C1A Cr1A O1A 101.0(5) . . ?
C1A Cr1A O2A 168.6(5) . . ?
O1A Cr1A Cl1A 172.8(3) . 2_645 ?
O1A Cr1A Cl1A 90.6(3) . . ?
O1A Cr1A Cl2A 88.1(3) . . ?
O1A Cr1A O2A 84.4(4) . . ?
O2A Cr1A Cl1A 88.5(3) . 2_645 ?
O2A Cr1A Cl1A 84.1(3) . . ?
O2A Cr1A Cl2A 90.4(3) . . ?
Cl1B Cr1B Cl2B 175.1(2) . . ?
Cl1B Cr1B Cl2B 91.9(2) . 3_765 ?
Cl2B Cr1B Cl2B 89.4(2) 3_765 . ?
C1B Cr1B Cl1B 99.4(5) . . ?
C1B Cr1B Cl2B 86.5(5) . 3_765 ?
C1B Cr1B Cl2B 85.5(5) . . ?
C1B Cr1B O1B 169.0(7) . . ?
C1B Cr1B O2B 100.1(6) . . ?
O1B Cr1B Cl1B 91.1(4) . . ?
O1B Cr1B Cl2B 89.6(4) . 3_765 ?
O1B Cr1B Cl2B 84.1(4) . . ?
O2B Cr1B Cl1B 88.8(4) . . ?
O2B Cr1B Cl2B 89.4(4) . . ?
O2B Cr1B Cl2B 173.1(4) . 3_765 ?
O2B Cr1B O1B 83.5(6) . . ?
Cr1A Cl1A Cr1A 83.31(12) 3_765 . ?
Cr1B Cl2B Cr1B 84.07(18) 2_645 . ?
Cr1A C1A Cr1A 103.6(6) . 2_645 ?
Cr1A C1A Cr1A 103.6(6) 3_765 2_645 ?
Cr1A C1A Cr1A 103.6(6) . 3_765 ?
Cl3A C1A Cr1A 114.9(5) . 2_645 ?
Cl3A C1A Cr1A 114.9(5) . 3_765 ?
Cl3A C1A Cr1A 114.9(5) . . ?
Cr1B C1B Cr1B 102.8(8) 2_645 . ?
Cr1B C1B Cr1B 102.8(8) 3_765 . ?
Cl3B C1B Cr1B 115.5(6) . . ?
Cl3B C1B Cr1B 115.5(6) . 2_645 ?
C2A O1A Cr1A 128.1(9) . . ?
C5A O1A Cr1A 125.4(7) . . ?
C5A O1A C2A 106.4(10) . . ?
O1A C2A C3A 107.2(12) . . ?
C4A C3A C2A 105.8(12) . . ?
C5A C4A C3A 107.7(12) . . ?
C4A C5A O1A 110.5(10) . . ?
C2B O1B Cr1B 120.1(12) . . ?
C5B O1B Cr1B 126.6(12) . . ?
C5B O1B C2B 107.0(13) . . ?
O1B C2B C3B 100.5(15) . . ?
C4B C3B C2B 100.9(16) . . ?
C5B C4B C3B 97.5(13) . . ?
O1B C5B C4B 106.8(13) . . ?
C6A O2A Cr1A 124.1(8) . . ?
C6A O2A C9A 114.0(11) . . ?
C9A O2A Cr1A 118.7(10) . . ?
O2A C6A C7A 105.4(10) . . ?
C6A C7A C8A 92.2(10) . . ?
C9A C8A C7A 111.5(14) . . ?
O2A C9A C8A 94.1(10) . . ?
C6B O2B Cr1B 122.2(11) . . ?
C6B O2B C9B 104.1(15) . . ?
C9B O2B Cr1B 133.5(12) . . ?
O2B C6B C7B 104.2(14) . . ?
C6B C7B C8B 99.1(15) . . ?
C9B C8B C7B 93.3(18) . . ?
O2B C9B C8B 105.0(17) . . ?

loop_
_geom_bond_atom_site_label_1
_geom_bond_atom_site_label_2
_geom_bond_distance
_geom_bond_site_symmetry_2
_geom_bond_publ_flag
Cr1A Cl1A 2.389(3) 2_645 ?
Cr1A Cl1A 2.404(3) . ?
Cr1A Cl2A 2.323(4) . ?
Cr1A C1A 2.027(9) . ?
Cr1A O1A 2.030(11) . ?
Cr1A O2A 2.264(11) . ?
Cr1B Cl1B 2.295(5) . ?
Cr1B Cl2B 2.407(5) . ?
Cr1B Cl2B 2.367(5) 3_765 ?
Cr1B C1B 2.044(11) . ?
Cr1B O1B 2.183(14) . ?
Cr1B O2B 2.163(17) . ?
C1A Cl3A 1.80(2) . ?
C1B Cl3B 1.79(3) . ?
O1A C2A 1.483(15) . ?
O1A C5A 1.464(13) . ?
C2A C3A 1.524(19) . ?
C3A C4A 1.475(17) . ?
C4A C5A 1.437(16) . ?
O1B C2B 1.454(7) . ?
O1B C5B 1.454(7) . ?
C2B C3B 1.502(7) . ?
C3B C4B 1.499(7) . ?
C4B C5B 1.492(7) . ?
O2A C6A 1.445(7) . ?
O2A C9A 1.449(7) . ?
C6A C7A 1.500(7) . ?
C7A C8A 1.506(7) . ?
C8A C9A 1.491(7) . ?
O2B C6B 1.446(7) . ?
O2B C9B 1.456(7) . ?
C6B C7B 1.501(7) . ?
C7B C8B 1.505(8) . ?
C8B C9B 1.498(8) . ?

loop_
_geom_torsion_atom_site_label_1
_geom_torsion_atom_site_label_2
_geom_torsion_atom_site_label_3
_geom_torsion_atom_site_label_4
_geom_torsion
_geom_torsion_site_symmetry_1
_geom_torsion_site_symmetry_2
_geom_torsion_site_symmetry_3
_geom_torsion_site_symmetry_4
_geom_torsion_publ_flag
Cr1A O1A C2A C3A -173.4(11) . . . . ?
Cr1A O1A C5A C4A -176.6(11) . . . . ?
Cr1A O2A C6A C7A 177.9(9) . . . . ?
Cr1A O2A C9A C8A -149.7(11) . . . . ?
Cr1B O1B C2B C3B -179.7(14) . . . . ?
Cr1B O1B C5B C4B 146.2(15) . . . . ?
Cr1B O2B C6B C7B -165.6(13) . . . . ?
Cr1B O2B C9B C8B -158.5(15) . . . . ?
O1A C2A C3A C4A -13(3) . . . . ?
C2A O1A C5A C4A 5.2(18) . . . . ?
C2A C3A C4A C5A 16(2) . . . . ?
C3A C4A C5A O1A -13(2) . . . . ?
C5A O1A C2A C3A 5(2) . . . . ?
O1B C2B C3B C4B 48(2) . . . . ?
C2B O1B C5B C4B -5(3) . . . . ?
C2B C3B C4B C5B -50(2) . . . . ?
C3B C4B C5B O1B 34(3) . . . . ?
C5B O1B C2B C3B -26(3) . . . . ?
O2A C6A C7A C8A -37.1(14) . . . . ?
C6A O2A C9A C8A 11(2) . . . . ?
C6A C7A C8A C9A 48.9(17) . . . . ?
C7A C8A C9A O2A -39(2) . . . . ?
C9A O2A C6A C7A 18.6(19) . . . . ?
O2B C6B C7B C8B -43(2) . . . . ?
C6B O2B C9B C8B 26(3) . . . . ?
C6B C7B C8B C9B 55(2) . . . . ?
C7B C8B C9B O2B -51(3) . . . . ?
C9B O2B C6B C7B 10(2) . . . . ?

loop_
_twin_individual_id
_twin_individual_mass_fraction_refined
1 0.85(8)
2 0.15(8)
